data_4026926
loop_
_publ_author_name
'Wen-Xue Niu'
'Er-Qun Yang'
'Zi-Fa Shi'
'Xiao-Ping Cao'
'Dietmar Kuck'

_publ_section_title
;
 Single-wing Extended Tribenzotriquinacenes via Bowl-shaped Dehydrobenzene
 and Isobenzofuran Tribenzotriquinacene Derivatives
;
_journal_name_full 'Journal of Organic Chemistry'
_journal_page_first 1422
_journal_page_last 1434
_journal_paper_doi 10.1021/jo2022668
_journal_volume 77
_journal_year 2012
_chemical_formula_sum 'C50 H44 O2'
_chemical_formula_weight 676.85
_chemical_name_systematic
; 
 ? 
;
_space_group_IT_number 2
_symmetry_cell_setting triclinic
_symmetry_space_group_name_Hall '-P 1'
_symmetry_space_group_name_H-M 'P -1'
_atom_sites_solution_hydrogens geom
_atom_sites_solution_primary direct
_atom_sites_solution_secondary difmap
_audit_creation_method SHELXL-97
_cell_angle_alpha 106.815(13)
_cell_angle_beta 100.455(13)
_cell_angle_gamma 97.499(12)
_cell_formula_units_Z 2
_cell_length_a 11.063(3)
_cell_length_b 11.841(3)
_cell_length_c 15.632(4)
_cell_measurement_reflns_used 2028
_cell_measurement_temperature 296(2)
_cell_measurement_theta_max 23.07
_cell_measurement_theta_min 2.37
_cell_volume 1890.9(9)
_computing_cell_refinement 'Bruker SAINT'
_computing_data_collection 'Bruker APEX2'
_computing_data_reduction 'Bruker SAINT'
_computing_molecular_graphics 'Bruker SHELXTL'
_computing_publication_material 'Bruker SHELXTL'
_computing_structure_refinement 'SHELXL-97 (Sheldrick, 2008)'
_computing_structure_solution 'SHELXS-97 (Sheldrick, 2008)'
_diffrn_ambient_temperature 296(2)
_diffrn_measured_fraction_theta_full 0.983
_diffrn_measured_fraction_theta_max 0.983
_diffrn_measurement_device_type 'Bruker APEX-II CCD'
_diffrn_measurement_method '\f and \w scans'
_diffrn_radiation_monochromator graphite
_diffrn_radiation_source 'fine-focus sealed tube'
_diffrn_radiation_type MoK\a
_diffrn_radiation_wavelength 0.71073
_diffrn_reflns_av_R_equivalents 0.0294
_diffrn_reflns_av_sigmaI/netI 0.0532
_diffrn_reflns_limit_h_max 12
_diffrn_reflns_limit_h_min -12
_diffrn_reflns_limit_k_max 13
_diffrn_reflns_limit_k_min -13
_diffrn_reflns_limit_l_max 18
_diffrn_reflns_limit_l_min -17
_diffrn_reflns_number 9404
_diffrn_reflns_theta_full 24.60
_diffrn_reflns_theta_max 24.60
_diffrn_reflns_theta_min 1.40
_exptl_absorpt_coefficient_mu 0.071
_exptl_absorpt_correction_T_max 0.9895
_exptl_absorpt_correction_T_min 0.9833
_exptl_absorpt_correction_type multi-scan
_exptl_crystal_density_diffrn 1.189
_exptl_crystal_F_000 720
_exptl_crystal_size_max 0.24
_exptl_crystal_size_mid 0.20
_exptl_crystal_size_min 0.15
_refine_diff_density_max 0.366
_refine_diff_density_min -0.350
_refine_diff_density_rms 0.039
_refine_ls_extinction_coef 0.0043(16)
_refine_ls_extinction_expression Fc^*^=kFc[1+0.001xFc^2^\l^3^/sin(2\q)]^-1/4^
_refine_ls_extinction_method SHELXL
_refine_ls_goodness_of_fit_ref 0.951
_refine_ls_hydrogen_treatment constr
_refine_ls_matrix_type full
_refine_ls_number_parameters 476
_refine_ls_number_reflns 6252
_refine_ls_number_restraints 4
_refine_ls_restrained_S_all 0.983
_refine_ls_R_factor_all 0.1073
_refine_ls_R_factor_gt 0.0629
_refine_ls_shift/su_max 0.000
_refine_ls_shift/su_mean 0.000
_refine_ls_structure_factor_coef Fsqd
_refine_ls_weighting_details 'calc w=1/[\s^2^(Fo^2^)+(0.1000P)^2^+0.8738P] where P=(Fo^2^+2Fc^2^)/3'
_refine_ls_weighting_scheme calc
_refine_ls_wR_factor_gt 0.1642
_refine_ls_wR_factor_ref 0.2039
_reflns_number_gt 3702
_reflns_number_total 6252
_reflns_threshold_expression >2sigma(I)
_cod_data_source_file jo2022668_si_003.cif
_cod_data_source_block niuwenxuehuang_0m
_cod_original_cell_volume 1890.8(8)
_cod_database_code 4026926

loop_
_symmetry_equiv_pos_as_xyz
'x, y, z'
'-x, -y, -z'

loop_
_atom_site_label
_atom_site_type_symbol
_atom_site_fract_x
_atom_site_fract_y
_atom_site_fract_z
_atom_site_U_iso_or_equiv
_atom_site_adp_type
_atom_site_occupancy
_atom_site_symmetry_multiplicity
_atom_site_calc_flag
_atom_site_refinement_flags
C1 C 0.7592(3) 0.3144(2) 0.27886(19) 0.0453(7) Uani 1 1 d .
C2 C 0.8738(2) 0.3522(2) 0.25567(19) 0.0450(7) Uani 1 1 d .
C3 C 0.7356(3) 0.1149(2) 0.1673(2) 0.0491(7) Uani 1 1 d .
C4 C 0.6919(3) 0.1949(2) 0.23539(19) 0.0463(7) Uani 1 1 d .
C5 C 0.8467(3) 0.1554(2) 0.14059(19) 0.0489(7) Uani 1 1 d .
C6 C 0.8959(3) 0.5505(2) 0.36489(19) 0.0466(7) Uani 1 1 d .
C7 C 0.7145(3) 0.4014(2) 0.34371(19) 0.0483(7) Uani 1 1 d .
H7 H 0.6392 0.3791 0.3585 0.058 Uiso 1 1 calc R
C8 C 0.7800(3) 0.5160(2) 0.38416(19) 0.0458(7) Uani 1 1 d .
C9 C 0.9150(3) 0.2730(2) 0.1858(2) 0.0485(7) Uani 1 1 d .
C10 C 0.5738(3) 0.1540(2) 0.2602(2) 0.0479(7) Uani 1 1 d .
C11 C 0.9414(3) 0.4718(2) 0.3026(2) 0.0492(7) Uani 1 1 d .
H11 H 1.0179 0.4964 0.2904 0.059 Uiso 1 1 calc R
C12 C 0.9600(3) 0.7553(2) 0.3543(2) 0.0513(7) Uani 1 1 d .
C13 C 1.0300(3) 0.3164(3) 0.1576(2) 0.0523(8) Uani 1 1 d .
C14 C 0.7425(3) 0.6196(2) 0.4511(2) 0.0510(7) Uani 1 1 d .
C15 C 0.9549(3) 0.6811(2) 0.4182(2) 0.0498(7) Uani 1 1 d .
C16 C 0.6320(3) 0.6598(2) 0.4035(2) 0.0537(8) Uani 1 1 d .
C17 C 0.8739(3) 0.8306(2) 0.3605(2) 0.0510(7) Uani 1 1 d .
C18 C 0.6721(3) -0.0069(3) 0.1216(2) 0.0588(8) Uani 1 1 d .
H18 H 0.6018 -0.0358 0.1396 0.071 Uiso 1 1 calc R
C19 C 0.7108(3) -0.0814(3) 0.0533(2) 0.0675(9) Uani 1 1 d .
H19 H 0.6672 -0.1601 0.0247 0.081 Uiso 1 1 calc R
C20 C 0.8016(3) 0.8251(2) 0.4330(2) 0.0504(7) Uani 1 1 d .
C21 C 0.8170(3) -0.0400(3) 0.0255(2) 0.0676(9) Uani 1 1 d .
H21 H 0.8425 -0.0909 -0.0225 0.081 Uiso 1 1 calc R
C22 C 0.8826(3) 0.0734(3) 0.0679(2) 0.0601(8) Uani 1 1 d .
H22 H 0.9534 0.0986 0.0489 0.072 Uiso 1 1 calc R
C23 C 1.1462(3) 0.2979(3) 0.1934(2) 0.0623(9) Uani 1 1 d .
H23 H 1.1541 0.2559 0.2353 0.075 Uiso 1 1 calc R
C24 C 0.8652(3) 0.9040(3) 0.3053(2) 0.0693(9) Uani 1 1 d .
H24 H 0.8075 0.9547 0.3091 0.083 Uiso 1 1 calc R
C25 C 0.5739(3) 0.1487(3) 0.3475(2) 0.0595(8) Uani 1 1 d .
H25 H 0.6485 0.1731 0.3921 0.071 Uiso 1 1 calc R
C26 C 0.6639(3) 0.7705(3) 0.3933(2) 0.0551(8) Uani 1 1 d .
C27 C 0.4611(3) 0.1189(3) 0.1958(2) 0.0645(9) Uani 1 1 d .
H27 H 0.4584 0.1237 0.1371 0.077 Uiso 1 1 calc R
C28 C 0.5729(3) 0.8221(3) 0.3538(3) 0.0762(10) Uani 1 1 d .
H28 H 0.5944 0.8972 0.3472 0.091 Uiso 1 1 calc R
C29 C 1.0373(3) 0.7529(3) 0.2937(2) 0.0685(9) Uani 1 1 d .
H29 H 1.0950 0.7021 0.2896 0.082 Uiso 1 1 calc R
C30 C 1.0863(3) 0.6888(3) 0.4749(2) 0.0707(10) Uani 1 1 d .
H30A H 1.1392 0.6601 0.4343 0.106 Uiso 1 1 calc R
H30B H 1.0807 0.6401 0.5142 0.106 Uiso 1 1 calc R
H30C H 1.1213 0.7708 0.5117 0.106 Uiso 1 1 calc R
C31 C 0.9417(4) 0.9014(3) 0.2452(3) 0.0798(11) Uani 1 1 d .
H31 H 0.9355 0.9503 0.2082 0.096 Uiso 1 1 calc R
C32 C 0.5085(3) 0.5983(3) 0.3727(3) 0.0773(11) Uani 1 1 d .
H32 H 0.4867 0.5229 0.3787 0.093 Uiso 1 1 calc R
C33 C 0.3539(3) 0.0703(3) 0.3030(3) 0.0752(10) Uani 1 1 d .
H33 H 0.2804 0.0406 0.3169 0.090 Uiso 1 1 calc R
C34 C 0.7131(4) 0.5823(3) 0.5321(2) 0.0732(10) Uani 1 1 d .
H34A H 0.6470 0.5125 0.5098 0.110 Uiso 1 1 calc R
H34B H 0.6871 0.6470 0.5732 0.110 Uiso 1 1 calc R
H34C H 0.7866 0.5640 0.5643 0.110 Uiso 1 1 calc R
C35 C 0.4641(4) 0.1076(3) 0.3693(3) 0.0720(10) Uani 1 1 d .
H35 H 0.4649 0.1052 0.4283 0.086 Uiso 1 1 calc R
C36 C 0.3518(3) 0.0766(3) 0.2179(3) 0.0762(10) Uani 1 1 d .
H36 H 0.2766 0.0525 0.1738 0.091 Uiso 1 1 calc R
C37 C 0.8560(3) 0.7292(2) 0.47441(19) 0.0505(7) Uani 1 1 d .
C38 C 0.8152(3) 0.9523(3) 0.4998(2) 0.0670(9) Uani 1 1 d .
H38A H 0.9020 0.9841 0.5296 0.100 Uiso 1 1 calc R
H38B H 0.7680 0.9491 0.5452 0.100 Uiso 1 1 calc R
H38C H 0.7842 1.0031 0.4666 0.100 Uiso 1 1 calc R
C39 C 1.2512(3) 0.3413(3) 0.1674(3) 0.0743(10) Uani 1 1 d .
H39 H 1.3293 0.3292 0.1928 0.089 Uiso 1 1 calc R
C40 C 0.9132(3) 0.7834(3) 0.5783(2) 0.0700(10) Uani 1 1 d .
H40A H 0.9452 0.7233 0.6009 0.105 Uiso 1 1 calc R
H40B H 0.8499 0.8108 0.6093 0.105 Uiso 1 1 calc R
H40C H 0.9802 0.8500 0.5896 0.105 Uiso 1 1 calc R
C41 C 1.0283(4) 0.8264(3) 0.2394(3) 0.0809(11) Uani 1 1 d .
H41 H 1.0804 0.8255 0.1988 0.097 Uiso 1 1 calc R
C42 C 0.4185(4) 0.6498(4) 0.3332(3) 0.0928(13) Uani 1 1 d .
H42 H 0.3357 0.6090 0.3124 0.111 Uiso 1 1 calc R
C43 C 1.0226(4) 0.3791(4) 0.0964(3) 0.0961(14) Uani 1 1 d .
H43 H 0.9455 0.3943 0.0723 0.115 Uiso 1 1 calc R
O1 O 0.6938(3) 0.4187(4) 0.0482(3) 0.1239(12) Uani 1 1 d D
C45 C 0.4505(4) 0.7613(4) 0.3243(3) 0.0945(13) Uani 1 1 d .
H45 H 0.3890 0.7959 0.2983 0.113 Uiso 1 1 calc R
C46 C 1.2413(4) 0.4012(4) 0.1056(3) 0.0881(12) Uani 1 1 d .
H46 H 1.3121 0.4291 0.0878 0.106 Uiso 1 1 calc R
C47 C 1.1279(4) 0.4203(5) 0.0698(4) 0.1169(17) Uani 1 1 d .
H47 H 1.1208 0.4612 0.0271 0.140 Uiso 1 1 calc R
C48 C 0.6636(12) 0.2504(8) -0.0590(7) 0.265(8) Uani 1 1 d .
H48A H 0.7527 0.2713 -0.0507 0.398 Uiso 1 1 calc R
H48B H 0.6223 0.2684 -0.1117 0.398 Uiso 1 1 calc R
H48C H 0.6399 0.1661 -0.0681 0.398 Uiso 1 1 calc R
C49 C 0.6606(12) 0.6099(9) 0.1339(6) 0.268(6) Uani 1 1 d D
H49A H 0.7452 0.6490 0.1412 0.403 Uiso 1 1 calc R
H49B H 0.6301 0.6478 0.1866 0.403 Uiso 1 1 calc R
H49C H 0.6088 0.6160 0.0797 0.403 Uiso 1 1 calc R
C50 C 0.6274(7) 0.3186(14) 0.0212(11) 0.289(10) Uani 1 1 d D
C51 C 0.6579(11) 0.5028(12) 0.1264(9) 0.230(6) Uani 1 1 d D
H51A H 0.5730 0.4689 0.1260 0.276 Uiso 1 1 calc R
H51B H 0.7112 0.5007 0.1822 0.276 Uiso 1 1 calc R
O2 O 0.5344(5) 0.3288(7) 0.0745(5) 0.263(4) Uani 1 1 d D

loop_
_atom_site_aniso_label
_atom_site_aniso_U_11
_atom_site_aniso_U_22
_atom_site_aniso_U_33
_atom_site_aniso_U_23
_atom_site_aniso_U_13
_atom_site_aniso_U_12
C1 0.0471(16) 0.0393(15) 0.0496(16) 0.0150(13) 0.0091(13) 0.0096(12)
C2 0.0449(16) 0.0394(15) 0.0506(17) 0.0130(13) 0.0121(13) 0.0092(12)
C3 0.0503(17) 0.0397(15) 0.0535(17) 0.0096(14) 0.0110(14) 0.0088(13)
C4 0.0472(16) 0.0397(15) 0.0517(17) 0.0153(13) 0.0090(13) 0.0095(13)
C5 0.0511(17) 0.0447(16) 0.0477(17) 0.0113(14) 0.0084(14) 0.0108(13)
C6 0.0487(17) 0.0388(15) 0.0510(17) 0.0147(13) 0.0081(13) 0.0078(13)
C7 0.0506(17) 0.0408(15) 0.0563(18) 0.0160(14) 0.0178(14) 0.0099(13)
C8 0.0511(17) 0.0378(15) 0.0498(16) 0.0162(13) 0.0108(13) 0.0095(13)
C9 0.0472(16) 0.0467(16) 0.0528(17) 0.0164(14) 0.0132(14) 0.0097(13)
C10 0.0482(17) 0.0350(14) 0.0598(19) 0.0109(13) 0.0166(14) 0.0091(12)
C11 0.0447(16) 0.0403(15) 0.0633(19) 0.0160(14) 0.0151(14) 0.0081(13)
C12 0.0531(18) 0.0377(15) 0.0541(18) 0.0077(14) 0.0080(14) 0.0004(13)
C13 0.0519(18) 0.0463(16) 0.0581(19) 0.0123(15) 0.0185(15) 0.0098(14)
C14 0.0629(19) 0.0395(15) 0.0527(17) 0.0132(14) 0.0202(15) 0.0113(14)
C15 0.0486(17) 0.0365(15) 0.0566(18) 0.0091(13) 0.0060(14) 0.0041(12)
C16 0.0513(18) 0.0407(16) 0.066(2) 0.0073(14) 0.0208(15) 0.0100(14)
C17 0.0556(18) 0.0401(15) 0.0517(17) 0.0136(14) 0.0056(14) 0.0020(14)
C18 0.0559(19) 0.0456(17) 0.069(2) 0.0083(16) 0.0176(16) 0.0070(14)
C19 0.065(2) 0.0503(18) 0.072(2) 0.0013(17) 0.0124(18) 0.0054(16)
C20 0.0570(18) 0.0338(14) 0.0559(18) 0.0112(13) 0.0081(15) 0.0081(13)
C21 0.069(2) 0.060(2) 0.058(2) -0.0039(17) 0.0140(17) 0.0116(17)
C22 0.061(2) 0.060(2) 0.0535(18) 0.0064(16) 0.0181(16) 0.0120(16)
C23 0.055(2) 0.061(2) 0.065(2) 0.0136(17) 0.0125(16) 0.0107(16)
C24 0.075(2) 0.066(2) 0.072(2) 0.0331(19) 0.0116(19) 0.0142(18)
C25 0.0580(19) 0.0522(18) 0.067(2) 0.0194(16) 0.0158(16) 0.0050(15)
C26 0.0541(18) 0.0432(17) 0.065(2) 0.0140(15) 0.0116(15) 0.0112(14)
C27 0.053(2) 0.070(2) 0.070(2) 0.0229(18) 0.0129(17) 0.0097(16)
C28 0.062(2) 0.057(2) 0.108(3) 0.028(2) 0.011(2) 0.0154(17)
C29 0.074(2) 0.0556(19) 0.079(2) 0.0206(18) 0.030(2) 0.0104(17)
C30 0.058(2) 0.058(2) 0.082(2) 0.0130(18) -0.0041(18) 0.0100(16)
C31 0.093(3) 0.078(3) 0.073(2) 0.039(2) 0.015(2) 0.006(2)
C32 0.062(2) 0.0504(19) 0.112(3) 0.012(2) 0.027(2) 0.0083(17)
C33 0.060(2) 0.069(2) 0.097(3) 0.021(2) 0.033(2) 0.0065(18)
C34 0.103(3) 0.056(2) 0.067(2) 0.0194(17) 0.039(2) 0.0145(19)
C35 0.082(3) 0.066(2) 0.076(2) 0.0287(19) 0.033(2) 0.0107(19)
C36 0.052(2) 0.080(2) 0.087(3) 0.018(2) 0.0137(19) 0.0074(18)
C37 0.0598(18) 0.0391(15) 0.0465(17) 0.0098(13) 0.0061(14) 0.0060(13)
C38 0.074(2) 0.0400(17) 0.081(2) 0.0124(16) 0.0174(18) 0.0091(15)
C39 0.051(2) 0.074(2) 0.086(3) 0.011(2) 0.0164(18) 0.0090(17)
C40 0.087(3) 0.061(2) 0.054(2) 0.0130(17) 0.0057(18) 0.0134(18)
C41 0.093(3) 0.075(2) 0.078(3) 0.024(2) 0.038(2) 0.003(2)
C42 0.055(2) 0.072(3) 0.136(4) 0.016(3) 0.013(2) 0.0123(19)
C43 0.066(2) 0.129(4) 0.132(4) 0.090(3) 0.034(2) 0.026(2)
O1 0.104(3) 0.137(3) 0.145(3) 0.059(3) 0.043(2) 0.019(2)
C45 0.061(2) 0.081(3) 0.134(4) 0.031(3) 0.005(2) 0.021(2)
C46 0.069(3) 0.084(3) 0.114(3) 0.030(3) 0.041(2) 0.002(2)
C47 0.088(3) 0.157(5) 0.155(5) 0.112(4) 0.048(3) 0.027(3)
C48 0.304(15) 0.112(5) 0.259(13) -0.013(7) -0.083(10) -0.005(7)
C49 0.386(17) 0.226(11) 0.120(6) -0.038(7) 0.068(8) 0.004(11)
C50 0.084(5) 0.386(19) 0.46(2) 0.347(19) -0.057(9) -0.062(9)
C51 0.249(11) 0.326(14) 0.301(13) 0.251(13) 0.178(11) 0.192(12)
O2 0.127(4) 0.358(9) 0.305(8) 0.166(7) 0.027(4) -0.051(5)

loop_
_atom_type_symbol
_atom_type_description
_atom_type_scat_dispersion_real
_atom_type_scat_dispersion_imag
_atom_type_scat_source
C C 0.0033 0.0016 'International Tables Vol C Tables 4.2.6.8 and 6.1.1.4'
H H 0.0000 0.0000 'International Tables Vol C Tables 4.2.6.8 and 6.1.1.4'
O O 0.0106 0.0060 'International Tables Vol C Tables 4.2.6.8 and 6.1.1.4'

loop_
_geom_angle_atom_site_label_1
_geom_angle_atom_site_label_2
_geom_angle_atom_site_label_3
_geom_angle
C4 C1 C7 122.1(3)
C4 C1 C2 119.8(2)
C7 C1 C2 118.1(2)
C9 C2 C11 121.5(2)
C9 C2 C1 120.0(2)
C11 C2 C1 118.5(2)
C4 C3 C18 122.3(3)
C4 C3 C5 120.0(2)
C18 C3 C5 117.7(3)
C3 C4 C1 119.9(3)
C3 C4 C10 119.9(2)
C1 C4 C10 120.2(2)
C9 C5 C22 122.4(3)
C9 C5 C3 119.8(2)
C22 C5 C3 117.8(3)
C11 C6 C8 120.7(2)
C11 C6 C15 127.2(3)
C8 C6 C15 112.0(2)
C8 C7 C1 121.2(3)
C8 C7 H7 119.4
C1 C7 H7 119.4
C7 C8 C6 120.3(3)
C7 C8 C14 127.5(3)
C6 C8 C14 112.3(2)
C5 C9 C2 120.4(3)
C5 C9 C13 120.1(2)
C2 C9 C13 119.5(2)
C27 C10 C25 118.2(3)
C27 C10 C4 120.5(3)
C25 C10 C4 121.3(3)
C6 C11 C2 121.1(3)
C6 C11 H11 119.5
C2 C11 H11 119.5
C29 C12 C17 120.3(3)
C29 C12 C15 127.3(3)
C17 C12 C15 112.4(3)
C43 C13 C23 117.8(3)
C43 C13 C9 120.3(3)
C23 C13 C9 121.8(3)
C16 C14 C8 111.1(2)
C16 C14 C34 111.1(3)
C8 C14 C34 109.8(2)
C16 C14 C37 103.9(2)
C8 C14 C37 104.1(2)
C34 C14 C37 116.6(2)
C12 C15 C6 111.0(2)
C12 C15 C30 111.1(2)
C6 C15 C30 109.6(2)
C12 C15 C37 104.1(2)
C6 C15 C37 104.5(2)
C30 C15 C37 116.3(3)
C26 C16 C32 120.0(3)
C26 C16 C14 113.0(3)
C32 C16 C14 127.0(3)
C12 C17 C24 119.7(3)
C12 C17 C20 112.9(3)
C24 C17 C20 127.3(3)
C19 C18 C3 122.1(3)
C19 C18 H18 119.0
C3 C18 H18 119.0
C18 C19 C21 120.0(3)
C18 C19 H19 120.0
C21 C19 H19 120.0
C17 C20 C26 113.2(2)
C17 C20 C38 109.4(2)
C26 C20 C38 109.3(2)
C17 C20 C37 103.7(2)
C26 C20 C37 104.3(2)
C38 C20 C37 117.0(2)
C22 C21 C19 120.4(3)
C22 C21 H21 119.8
C19 C21 H21 119.8
C21 C22 C5 122.0(3)
C21 C22 H22 119.0
C5 C22 H22 119.0
C13 C23 C39 120.6(3)
C13 C23 H23 119.7
C39 C23 H23 119.7
C31 C24 C17 119.9(3)
C31 C24 H24 120.0
C17 C24 H24 120.0
C10 C25 C35 120.9(3)
C10 C25 H25 119.6
C35 C25 H25 119.6
C16 C26 C28 120.3(3)
C16 C26 C20 112.5(3)
C28 C26 C20 127.2(3)
C10 C27 C36 120.5(3)
C10 C27 H27 119.7
C36 C27 H27 119.7
C45 C28 C26 119.5(3)
C45 C28 H28 120.3
C26 C28 H28 120.3
C41 C29 C12 119.6(3)
C41 C29 H29 120.2
C12 C29 H29 120.2
C15 C30 H30A 109.5
C15 C30 H30B 109.5
H30A C30 H30B 109.5
C15 C30 H30C 109.5
H30A C30 H30C 109.5
H30B C30 H30C 109.5
C24 C31 C41 120.4(3)
C24 C31 H31 119.8
C41 C31 H31 119.8
C42 C32 C16 119.5(3)
C42 C32 H32 120.3
C16 C32 H32 120.3
C36 C33 C35 120.3(3)
C36 C33 H33 119.8
C35 C33 H33 119.8
C14 C34 H34A 109.5
C14 C34 H34B 109.5
H34A C34 H34B 109.5
C14 C34 H34C 109.5
H34A C34 H34C 109.5
H34B C34 H34C 109.5
C33 C35 C25 119.6(3)
C33 C35 H35 120.2
C25 C35 H35 120.2
C33 C36 C27 120.4(3)
C33 C36 H36 119.8
C27 C36 H36 119.8
C40 C37 C15 112.5(2)
C40 C37 C14 112.0(2)
C15 C37 C14 107.1(2)
C40 C37 C20 111.8(2)
C15 C37 C20 106.7(2)
C14 C37 C20 106.3(2)
C20 C38 H38A 109.5
C20 C38 H38B 109.5
H38A C38 H38B 109.5
C20 C38 H38C 109.5
H38A C38 H38C 109.5
H38B C38 H38C 109.5
C46 C39 C23 120.6(4)
C46 C39 H39 119.7
C23 C39 H39 119.7
C37 C40 H40A 109.5
C37 C40 H40B 109.5
H40A C40 H40B 109.5
C37 C40 H40C 109.5
H40A C40 H40C 109.5
H40B C40 H40C 109.5
C29 C41 C31 120.1(3)
C29 C41 H41 119.9
C31 C41 H41 119.9
C45 C42 C32 120.4(4)
C45 C42 H42 119.8
C32 C42 H42 119.8
C13 C43 C47 121.1(4)
C13 C43 H43 119.5
C47 C43 H43 119.5
C50 O1 C51 112.5(9)
C42 C45 C28 120.4(4)
C42 C45 H45 119.8
C28 C45 H45 119.8
C39 C46 C47 119.7(4)
C39 C46 H46 120.2
C47 C46 H46 120.2
C46 C47 C43 120.3(4)
C46 C47 H47 119.9
C43 C47 H47 119.9
C50 C48 H48A 109.5
C50 C48 H48B 109.5
H48A C48 H48B 109.5
C50 C48 H48C 109.5
H48A C48 H48C 109.5
H48B C48 H48C 109.5
C51 C49 H49A 109.5
C51 C49 H49B 109.5
H49A C49 H49B 109.5
C51 C49 H49C 109.5
H49A C49 H49C 109.5
H49B C49 H49C 109.5
O1 C50 O2 104.8(14)
O1 C50 C48 106.9(9)
O2 C50 C48 146.9(12)
C49 C51 O1 122.0(8)
C49 C51 H51A 106.8
O1 C51 H51A 106.8
C49 C51 H51B 106.8
O1 C51 H51B 106.8
H51A C51 H51B 106.7

loop_
_geom_bond_atom_site_label_1
_geom_bond_atom_site_label_2
_geom_bond_distance
C1 C4 1.416(4)
C1 C7 1.430(4)
C1 C2 1.432(4)
C2 C9 1.407(4)
C2 C11 1.423(4)
C3 C4 1.410(4)
C3 C18 1.429(4)
C3 C5 1.436(4)
C4 C10 1.489(4)
C5 C9 1.405(4)
C5 C22 1.420(4)
C6 C11 1.358(4)
C6 C8 1.406(4)
C6 C15 1.519(4)
C7 C8 1.359(4)
C7 H7 0.9300
C8 C14 1.522(4)
C9 C13 1.497(4)
C10 C27 1.382(4)
C10 C25 1.384(4)
C11 H11 0.9300
C12 C29 1.384(4)
C12 C17 1.385(4)
C12 C15 1.511(4)
C13 C43 1.368(5)
C13 C23 1.377(4)
C14 C16 1.517(4)
C14 C34 1.530(4)
C14 C37 1.590(4)
C15 C30 1.536(4)
C15 C37 1.585(4)
C16 C26 1.374(4)
C16 C32 1.388(4)
C17 C24 1.390(4)
C17 C20 1.512(4)
C18 C19 1.350(4)
C18 H18 0.9300
C19 C21 1.403(5)
C19 H19 0.9300
C20 C26 1.514(4)
C20 C38 1.535(4)
C20 C37 1.592(4)
C21 C22 1.351(4)
C21 H21 0.9300
C22 H22 0.9300
C23 C39 1.384(5)
C23 H23 0.9300
C24 C31 1.371(5)
C24 H24 0.9300
C25 C35 1.386(4)
C25 H25 0.9300
C26 C28 1.387(4)
C27 C36 1.388(5)
C27 H27 0.9300
C28 C45 1.375(5)
C28 H28 0.9300
C29 C41 1.382(5)
C29 H29 0.9300
C30 H30A 0.9600
C30 H30B 0.9600
C30 H30C 0.9600
C31 C41 1.386(5)
C31 H31 0.9300
C32 C42 1.378(5)
C32 H32 0.9300
C33 C36 1.351(5)
C33 C35 1.375(5)
C33 H33 0.9300
C34 H34A 0.9600
C34 H34B 0.9600
C34 H34C 0.9600
C35 H35 0.9300
C36 H36 0.9300
C37 C40 1.539(4)
C38 H38A 0.9600
C38 H38B 0.9600
C38 H38C 0.9600
C39 C46 1.351(5)
C39 H39 0.9300
C40 H40A 0.9600
C40 H40B 0.9600
C40 H40C 0.9600
C41 H41 0.9300
C42 C45 1.374(5)
C42 H42 0.9300
C43 C47 1.383(5)
C43 H43 0.9300
O1 C50 1.222(12)
O1 C51 1.490(12)
C45 H45 0.9300
C46 C47 1.353(6)
C46 H46 0.9300
C47 H47 0.9300
C48 C50 1.436(18)
C48 H48A 0.9600
C48 H48B 0.9600
C48 H48C 0.9600
C49 C51 1.234(10)
C49 H49A 0.9600
C49 H49B 0.9600
C49 H49C 0.9600
C50 O2 1.433(14)
C51 H51A 0.9700
C51 H51B 0.9700

loop_
_geom_torsion_atom_site_label_1
_geom_torsion_atom_site_label_2
_geom_torsion_atom_site_label_3
_geom_torsion_atom_site_label_4
_geom_torsion
C4 C1 C2 C9 4.0(4)
C7 C1 C2 C9 -173.9(3)
C4 C1 C2 C11 -178.1(3)
C7 C1 C2 C11 4.1(4)
C18 C3 C4 C1 179.5(3)
C5 C3 C4 C1 -1.4(4)
C18 C3 C4 C10 -1.5(4)
C5 C3 C4 C10 177.5(3)
C7 C1 C4 C3 175.6(3)
C2 C1 C4 C3 -2.1(4)
C7 C1 C4 C10 -3.3(4)
C2 C1 C4 C10 178.9(3)
C4 C3 C5 C9 3.2(4)
C18 C3 C5 C9 -177.6(3)
C4 C3 C5 C22 -176.3(3)
C18 C3 C5 C22 2.8(4)
C4 C1 C7 C8 -179.4(3)
C2 C1 C7 C8 -1.6(4)
C1 C7 C8 C6 -2.0(4)
C1 C7 C8 C14 177.3(3)
C11 C6 C8 C7 3.1(4)
C15 C6 C8 C7 -178.9(3)
C11 C6 C8 C14 -176.3(3)
C15 C6 C8 C14 1.7(3)
C22 C5 C9 C2 178.1(3)
C3 C5 C9 C2 -1.4(4)
C22 C5 C9 C13 0.4(4)
C3 C5 C9 C13 -179.2(3)
C11 C2 C9 C5 180.0(3)
C1 C2 C9 C5 -2.1(4)
C11 C2 C9 C13 -2.3(4)
C1 C2 C9 C13 175.6(3)
C3 C4 C10 C27 -62.6(4)
C1 C4 C10 C27 116.4(3)
C3 C4 C10 C25 116.7(3)
C1 C4 C10 C25 -64.3(4)
C8 C6 C11 C2 -0.5(4)
C15 C6 C11 C2 -178.2(3)
C9 C2 C11 C6 174.9(3)
C1 C2 C11 C6 -3.1(4)
C5 C9 C13 C43 95.1(4)
C2 C9 C13 C43 -82.7(4)
C5 C9 C13 C23 -86.6(4)
C2 C9 C13 C23 95.6(3)
C7 C8 C14 C16 -69.0(4)
C6 C8 C14 C16 110.3(3)
C7 C8 C14 C34 54.2(4)
C6 C8 C14 C34 -126.5(3)
C7 C8 C14 C37 179.7(3)
C6 C8 C14 C37 -1.0(3)
C29 C12 C15 C6 -71.8(4)
C17 C12 C15 C6 107.4(3)
C29 C12 C15 C30 50.4(4)
C17 C12 C15 C30 -130.4(3)
C29 C12 C15 C37 176.4(3)
C17 C12 C15 C37 -4.4(3)
C11 C6 C15 C12 64.6(4)
C8 C6 C15 C12 -113.3(3)
C11 C6 C15 C30 -58.5(4)
C8 C6 C15 C30 123.7(3)
C11 C6 C15 C37 176.2(3)
C8 C6 C15 C37 -1.6(3)
C8 C14 C16 C26 -109.4(3)
C34 C14 C16 C26 128.1(3)
C37 C14 C16 C26 2.0(3)
C8 C14 C16 C32 71.7(4)
C34 C14 C16 C32 -50.9(4)
C37 C14 C16 C32 -177.0(3)
C29 C12 C17 C24 0.1(4)
C15 C12 C17 C24 -179.2(3)
C29 C12 C17 C20 -177.5(3)
C15 C12 C17 C20 3.2(3)
C4 C3 C18 C19 176.6(3)
C5 C3 C18 C19 -2.5(5)
C3 C18 C19 C21 0.4(5)
C12 C17 C20 C26 -112.8(3)
C24 C17 C20 C26 69.8(4)
C12 C17 C20 C38 125.1(3)
C24 C17 C20 C38 -52.3(4)
C12 C17 C20 C37 -0.4(3)
C24 C17 C20 C37 -177.8(3)
C18 C19 C21 C22 1.4(5)
C19 C21 C22 C5 -0.9(5)
C9 C5 C22 C21 179.2(3)
C3 C5 C22 C21 -1.2(5)
C43 C13 C23 C39 -0.3(5)
C9 C13 C23 C39 -178.6(3)
C12 C17 C24 C31 0.0(5)
C20 C17 C24 C31 177.2(3)
C27 C10 C25 C35 1.0(4)
C4 C10 C25 C35 -178.3(3)
C32 C16 C26 C28 1.1(5)
C14 C16 C26 C28 -177.9(3)
C32 C16 C26 C20 178.6(3)
C14 C16 C26 C20 -0.5(4)
C17 C20 C26 C16 110.8(3)
C38 C20 C26 C16 -127.1(3)
C37 C20 C26 C16 -1.2(3)
C17 C20 C26 C28 -72.1(4)
C38 C20 C26 C28 50.1(4)
C37 C20 C26 C28 176.0(3)
C25 C10 C27 C36 -1.7(5)
C4 C10 C27 C36 177.6(3)
C16 C26 C28 C45 -0.4(5)
C20 C26 C28 C45 -177.4(3)
C17 C12 C29 C41 0.1(5)
C15 C12 C29 C41 179.3(3)
C17 C24 C31 C41 -0.3(5)
C26 C16 C32 C42 -0.9(5)
C14 C16 C32 C42 178.0(3)
C36 C33 C35 C25 -1.7(5)
C10 C25 C35 C33 0.7(5)
C35 C33 C36 C27 1.1(6)
C10 C27 C36 C33 0.7(5)
C12 C15 C37 C40 -119.0(3)
C6 C15 C37 C40 124.5(3)
C30 C15 C37 C40 3.6(4)
C12 C15 C37 C14 117.4(2)
C6 C15 C37 C14 1.0(3)
C30 C15 C37 C14 -120.0(3)
C12 C15 C37 C20 3.9(3)
C6 C15 C37 C20 -112.5(2)
C30 C15 C37 C20 126.5(3)
C16 C14 C37 C40 119.7(3)
C8 C14 C37 C40 -123.9(3)
C34 C14 C37 C40 -2.9(4)
C16 C14 C37 C15 -116.4(2)
C8 C14 C37 C15 -0.1(3)
C34 C14 C37 C15 121.0(3)
C16 C14 C37 C20 -2.6(3)
C8 C14 C37 C20 113.7(2)
C34 C14 C37 C20 -125.2(3)
C17 C20 C37 C40 121.2(3)
C26 C20 C37 C40 -120.2(3)
C38 C20 C37 C40 0.7(4)
C17 C20 C37 C15 -2.3(3)
C26 C20 C37 C15 116.4(2)
C38 C20 C37 C15 -122.8(3)
C17 C20 C37 C14 -116.3(2)
C26 C20 C37 C14 2.4(3)
C38 C20 C37 C14 123.2(3)
C13 C23 C39 C46 -0.9(5)
C12 C29 C41 C31 -0.4(5)
C24 C31 C41 C29 0.5(6)
C16 C32 C42 C45 -0.1(6)
C23 C13 C43 C47 1.4(6)
C9 C13 C43 C47 179.8(4)
C32 C42 C45 C28 0.8(7)
C26 C28 C45 C42 -0.6(6)
C23 C39 C46 C47 0.9(6)
C39 C46 C47 C43 0.2(8)
C13 C43 C47 C46 -1.4(8)
C51 O1 C50 O2 4.2(8)
C51 O1 C50 C48 174.6(8)
C50 O1 C51 C49 -141.8(14)
